data_4132111
loop_
_publ_author_name
'Wu, Guangcheng'
'Wang, Cai-Yun'
'Jiao, Tianyu'
'Zhu, Huangtianzhi'
'Huang, Feihe'
'Li, Hao'

_publ_section_title
;
 Controllable Self-Assembly of Macrocycles in Water for Isolating Aromatic
 Hydrocarbon Isomers.
;
_journal_issue 18
_journal_name_full 'Journal of the American Chemical Society'
_journal_page_first 5955
_journal_page_last 5961
_journal_paper_doi 10.1021/jacs.8b01651
_journal_volume 140
_journal_year 2018
_chemical_formula_moiety '2(F6 P), C36 H36 N6 O2, H2 O, 2(C2 H3 N)'
_chemical_formula_sum 'C40 H44 F12 N8 O3 P2'
_chemical_formula_weight 974.77
_space_group_crystal_system triclinic
_space_group_IT_number 2
_space_group_name_Hall '-P 1'
_space_group_name_H-M_alt 'P -1'
_atom_sites_solution_hydrogens mixed
_atom_sites_solution_primary dual
_audit_creation_date 2018-01-09
_audit_creation_method
;
Olex2 1.2
(compiled 2017.08.10 svn.r3458 for OlexSys, GUI svn.r5381)
;
_cell_angle_alpha 87.7720(10)
_cell_angle_beta 84.3890(10)
_cell_angle_gamma 73.3540(10)
_cell_formula_units_Z 2
_cell_length_a 8.8956(2)
_cell_length_b 11.9078(3)
_cell_length_c 21.3431(5)
_cell_measurement_reflns_used 9939
_cell_measurement_temperature 170(2)
_cell_measurement_theta_max 54.944
_cell_measurement_theta_min 3.372
_cell_volume 2155.55(9)
_computing_cell_refinement 'SAINT v8.37A (Bruker, 2015)'
_computing_data_reduction 'SAINT v8.37A (Bruker, 2015)'
_computing_molecular_graphics 'Olex2 (Dolomanov et al., 2009)'
_computing_publication_material 'Olex2 (Dolomanov et al., 2009)'
_computing_structure_refinement 'ShelXL (Sheldrick, 2015)'
_computing_structure_solution 'ShelXT (Sheldrick, 2015)'
_diffrn_ambient_temperature 170.01
_diffrn_measured_fraction_theta_full 0.983
_diffrn_measured_fraction_theta_max 0.982
_diffrn_measurement_device_type 'Bruker D8 Venture'
_diffrn_measurement_method '\f and \w scans'
_diffrn_radiation_type GaK\a
_diffrn_radiation_wavelength 1.34139
_diffrn_reflns_av_R_equivalents 0.0374
_diffrn_reflns_av_unetI/netI 0.0363
_diffrn_reflns_Laue_measured_fraction_full 0.983
_diffrn_reflns_Laue_measured_fraction_max 0.982
_diffrn_reflns_limit_h_max 10
_diffrn_reflns_limit_h_min -10
_diffrn_reflns_limit_k_max 13
_diffrn_reflns_limit_k_min -14
_diffrn_reflns_limit_l_max 25
_diffrn_reflns_limit_l_min -26
_diffrn_reflns_number 27048
_diffrn_reflns_point_group_measured_fraction_full 0.983
_diffrn_reflns_point_group_measured_fraction_max 0.982
_diffrn_reflns_theta_full 53.594
_diffrn_reflns_theta_max 54.958
_diffrn_reflns_theta_min 3.845
_diffrn_standards_number 0
_exptl_absorpt_coefficient_mu 1.175
_exptl_absorpt_correction_T_max 0.7508
_exptl_absorpt_correction_T_min 0.5657
_exptl_absorpt_correction_type multi-scan
_exptl_absorpt_process_details
'SADABS-2016/2 (Bruker,2016/2) was used for absorption correction. wR2(int) was 0.1177 before and 0.0546 after correction. The Ratio of minimum to maximum transmission is 0.7535. The \l/2 correction factor is Not present.'
_exptl_crystal_colour yellow
_exptl_crystal_density_diffrn 1.502
_exptl_crystal_description block
_exptl_crystal_F_000 1004
_exptl_crystal_size_max 0.12
_exptl_crystal_size_mid 0.09
_exptl_crystal_size_min 0.08
_refine_diff_density_max 0.263
_refine_diff_density_min -0.352
_refine_diff_density_rms 0.040
_refine_ls_extinction_method none
_refine_ls_goodness_of_fit_ref 1.022
_refine_ls_hydrogen_treatment constr
_refine_ls_matrix_type full
_refine_ls_number_parameters 591
_refine_ls_number_reflns 8068
_refine_ls_number_restraints 0
_refine_ls_restrained_S_all 1.022
_refine_ls_R_factor_all 0.0398
_refine_ls_R_factor_gt 0.0377
_refine_ls_shift/su_max 0.001
_refine_ls_shift/su_mean 0.000
_refine_ls_structure_factor_coef Fsqd
_refine_ls_weighting_details 'w=1/[\s^2^(Fo^2^)+(0.0478P)^2^+0.8681P] where P=(Fo^2^+2Fc^2^)/3'
_refine_ls_weighting_scheme calc
_refine_ls_wR_factor_gt 0.0999
_refine_ls_wR_factor_ref 0.1016
_reflns_Friedel_coverage 0.000
_reflns_number_gt 7525
_reflns_number_total 8068
_reflns_threshold_expression 'I > 2\s(I)'
_cod_data_source_file ja8b01651_si_004.cif
_cod_data_source_block mjl18007_0m
_cod_database_code 4132111
_shelx_shelxl_version_number 2017/1
_shelx_space_group_comment
;
The symmetry employed for this shelxl refinement is uniquely defined
by the following loop, which should always be used as a source of
symmetry information in preference to the above space-group names.
They are only intended as comments.
;
_shelx_estimated_absorpt_t_max 0.912
_shelx_estimated_absorpt_t_min 0.872
_olex2_refinement_description
;
1. Fixed Uiso
 At 1.2 times of:
  All C(H) groups, All C(H,H) groups, All N(H) groups
 At 1.5 times of:
  All C(H,H,H) groups, All O(H,H) groups
2.a Free rotating group:
 O3(H3C,H3D)
2.b Secondary CH2 refined with riding coordinates:
 C2(H2A,H2B), C3(H3A,H3B), C4(H4A,H4B), C5(H5A,H5B), C6(H6A,H6B), C7(H7A,H7B),
 C19(H19A,H19B), C26(H26A,H26B)
2.c Aromatic/amide H refined with riding coordinates:
 N1(H1), N3(H3), C9(H9), C11(H11), C12(H12), C13(H13), C15(H15), C16(H16),
 C17(H17), C21(H21), C22(H22), C24(H24), C25(H25), C27(H27), C29(H29), C30(H30),
  C31(H31), C34(H34), C35(H35), C36(H36)
2.d Idealised Me refined as rotating group:
 C38(H38A,H38B,H38C), C40(H40A,H40B,H40C)
;
_olex2_submission_special_instructions 'No special instructions were received'

loop_
_space_group_symop_operation_xyz
'x, y, z'
'-x, -y, -z'

loop_
_atom_site_label
_atom_site_type_symbol
_atom_site_fract_x
_atom_site_fract_y
_atom_site_fract_z
_atom_site_U_iso_or_equiv
_atom_site_adp_type
_atom_site_occupancy
_atom_site_site_symmetry_order
_atom_site_calc_flag
_atom_site_refinement_flags_posn
P1 P 0.84132(5) 0.09389(4) 0.90522(2) 0.03494(11) Uani 1 1 d .
F1 F 0.99425(13) -0.01486(9) 0.90895(5) 0.0535(3) Uani 1 1 d .
F2 F 0.83378(15) 0.11076(11) 0.97924(5) 0.0622(3) Uani 1 1 d .
F3 F 0.94932(12) 0.18008(9) 0.89389(5) 0.0519(3) Uani 1 1 d .
F4 F 0.73405(16) 0.00768(12) 0.91570(6) 0.0685(4) Uani 1 1 d .
F5 F 0.85025(13) 0.07791(9) 0.83091(4) 0.0488(3) Uani 1 1 d .
F6 F 0.68932(12) 0.20352(11) 0.90190(5) 0.0575(3) Uani 1 1 d .
P2 P 0.18173(5) 0.44414(3) 0.73904(2) 0.03058(11) Uani 1 1 d .
F7 F 0.09934(13) 0.39245(10) 0.79821(5) 0.0504(3) Uani 1 1 d .
F8 F 0.25238(12) 0.51477(9) 0.78537(4) 0.0442(2) Uani 1 1 d .
F9 F 0.26319(14) 0.49673(9) 0.67961(4) 0.0515(3) Uani 1 1 d .
F10 F 0.11072(12) 0.37451(9) 0.69257(5) 0.0452(2) Uani 1 1 d .
F11 F 0.33533(12) 0.33597(9) 0.74088(5) 0.0458(2) Uani 1 1 d .
F12 F 0.02824(14) 0.55389(10) 0.73673(5) 0.0579(3) Uani 1 1 d .
O1 O 0.53349(16) 0.79746(10) 0.89571(6) 0.0480(3) Uani 1 1 d .
O2 O 0.32880(16) 0.87039(10) 0.53362(6) 0.0460(3) Uani 1 1 d .
N1 N 0.39655(16) 0.68684(11) 0.94664(6) 0.0376(3) Uani 1 1 d .
H1 H 0.360153 0.740629 0.975770 0.045 Uiso 1 1 calc R
N2 N 0.35392(15) 0.58506(11) 0.95263(6) 0.0311(3) Uani 1 1 d .
N3 N 0.25080(16) 0.72400(11) 0.49850(6) 0.0339(3) Uani 1 1 d .
H3 H 0.203472 0.769124 0.468422 0.041 Uiso 1 1 calc R
N4 N 0.25354(15) 0.60847(10) 0.50220(6) 0.0301(3) Uani 1 1 d .
N5 N 0.29780(14) 0.16585(10) 0.91176(5) 0.0273(2) Uani 1 1 d .
N6 N 0.37711(15) 0.16425(10) 0.57251(5) 0.0294(3) Uani 1 1 d .
C1 C 0.49377(18) 0.70735(13) 0.89688(7) 0.0340(3) Uani 1 1 d .
C2 C 0.54837(18) 0.61562(13) 0.84643(7) 0.0325(3) Uani 1 1 d .
H2A H 0.455751 0.607418 0.826827 0.039 Uiso 1 1 calc R
H2B H 0.599990 0.539240 0.865930 0.039 Uiso 1 1 calc R
C3 C 0.66360(19) 0.64632(15) 0.79546(7) 0.0366(3) Uani 1 1 d .
H3A H 0.731268 0.572795 0.775925 0.044 Uiso 1 1 calc R
H3B H 0.732697 0.683375 0.815650 0.044 Uiso 1 1 calc R
C4 C 0.5862(2) 0.72842(14) 0.74354(7) 0.0358(3) Uani 1 1 d .
H4A H 0.501631 0.794015 0.763232 0.043 Uiso 1 1 calc R
H4B H 0.665796 0.762003 0.720582 0.043 Uiso 1 1 calc R
C5 C 0.51633(19) 0.66933(13) 0.69646(7) 0.0327(3) Uani 1 1 d .
H5A H 0.430243 0.641648 0.718598 0.039 Uiso 1 1 calc R
H5B H 0.598549 0.599964 0.679039 0.039 Uiso 1 1 calc R
C6 C 0.45196(18) 0.75101(13) 0.64249(7) 0.0318(3) Uani 1 1 d .
H6A H 0.368912 0.819990 0.659841 0.038 Uiso 1 1 calc R
H6B H 0.537745 0.779320 0.620575 0.038 Uiso 1 1 calc R
C7 C 0.38387(18) 0.69137(13) 0.59534(7) 0.0306(3) Uani 1 1 d .
H7A H 0.466867 0.621752 0.578656 0.037 Uiso 1 1 calc R
H7B H 0.297775 0.663640 0.617437 0.037 Uiso 1 1 calc R
C8 C 0.32065(18) 0.76927(13) 0.54093(7) 0.0320(3) Uani 1 1 d .
C9 C 0.18140(17) 0.57372(13) 0.46119(7) 0.0313(3) Uani 1 1 d .
H9 H 0.129365 0.629660 0.431682 0.038 Uiso 1 1 calc R
C10 C 0.17428(17) 0.45301(13) 0.45705(6) 0.0292(3) Uani 1 1 d .
C11 C 0.09740(18) 0.42959(14) 0.40798(7) 0.0335(3) Uani 1 1 d .
H11 H 0.053404 0.491778 0.380034 0.040 Uiso 1 1 calc R
C12 C 0.08153(19) 0.31799(15) 0.39766(7) 0.0365(3) Uani 1 1 d .
H12 H 0.026989 0.306287 0.363492 0.044 Uiso 1 1 calc R
C13 C 0.14394(18) 0.22649(14) 0.43639(7) 0.0349(3) Uani 1 1 d .
H13 H 0.132958 0.150973 0.429596 0.042 Uiso 1 1 calc R
C14 C 0.22584(17) 0.24537(13) 0.48717(7) 0.0296(3) Uani 1 1 d .
C15 C 0.29738(18) 0.15077(13) 0.52527(7) 0.0310(3) Uani 1 1 d .
H15 H 0.288747 0.075079 0.517173 0.037 Uiso 1 1 calc R
C16 C 0.38730(18) 0.27267(13) 0.58675(7) 0.0321(3) Uani 1 1 d .
H16 H 0.440838 0.281238 0.621869 0.039 Uiso 1 1 calc R
C17 C 0.32203(18) 0.36805(13) 0.55143(7) 0.0304(3) Uani 1 1 d .
H17 H 0.330817 0.442509 0.562064 0.036 Uiso 1 1 calc R
C18 C 0.24085(16) 0.35843(12) 0.49886(6) 0.0274(3) Uani 1 1 d .
C19 C 0.4678(2) 0.05942(13) 0.60708(7) 0.0344(3) Uani 1 1 d .
H19A H 0.581703 0.050343 0.597314 0.041 Uiso 1 1 calc R
H19B H 0.445735 -0.011078 0.591646 0.041 Uiso 1 1 calc R
C20 C 0.43008(18) 0.06534(12) 0.67769(7) 0.0286(3) Uani 1 1 d .
C21 C 0.55318(18) 0.04077(13) 0.71569(7) 0.0323(3) Uani 1 1 d .
H21 H 0.658318 0.026821 0.697165 0.039 Uiso 1 1 calc R
C22 C 0.52407(18) 0.03636(13) 0.78076(7) 0.0332(3) Uani 1 1 d .
H22 H 0.609485 0.018106 0.806442 0.040 Uiso 1 1 calc R
C23 C 0.37076(18) 0.05849(12) 0.80841(7) 0.0292(3) Uani 1 1 d .
C24 C 0.24699(18) 0.08450(13) 0.77020(7) 0.0318(3) Uani 1 1 d .
H24 H 0.141581 0.100662 0.788713 0.038 Uiso 1 1 calc R
C25 C 0.27659(18) 0.08699(13) 0.70516(7) 0.0323(3) Uani 1 1 d .
H25 H 0.191525 0.103553 0.679350 0.039 Uiso 1 1 calc R
C26 C 0.3423(2) 0.05005(13) 0.87910(7) 0.0340(3) Uani 1 1 d .
H26A H 0.257130 0.012219 0.889423 0.041 Uiso 1 1 calc R
H26B H 0.438972 -0.001124 0.895746 0.041 Uiso 1 1 calc R
C27 C 0.21100(17) 0.17687(13) 0.96657(6) 0.0292(3) Uani 1 1 d .
H27 H 0.171659 0.113931 0.982121 0.035 Uiso 1 1 calc R
C28 C 0.17607(16) 0.27887(12) 1.00197(6) 0.0279(3) Uani 1 1 d .
C29 C 0.07790(18) 0.28905(14) 1.05938(7) 0.0338(3) Uani 1 1 d .
H29 H 0.036131 0.226686 1.073838 0.041 Uiso 1 1 calc R
C30 C 0.04433(18) 0.38854(14) 1.09338(7) 0.0342(3) Uani 1 1 d .
H30 H -0.023163 0.396690 1.131294 0.041 Uiso 1 1 calc R
C31 C 0.10924(17) 0.47962(13) 1.07260(7) 0.0318(3) Uani 1 1 d .
H31 H 0.086059 0.547666 1.097708 0.038 Uiso 1 1 calc R
C32 C 0.20536(16) 0.47432(12) 1.01720(6) 0.0281(3) Uani 1 1 d .
C33 C 0.23863(16) 0.37186(12) 0.97930(6) 0.0263(3) Uani 1 1 d .
C34 C 0.32738(17) 0.35613(13) 0.92002(7) 0.0299(3) Uani 1 1 d .
H34 H 0.369068 0.416780 0.902635 0.036 Uiso 1 1 calc R
C35 C 0.35376(17) 0.25551(13) 0.88766(7) 0.0301(3) Uani 1 1 d .
H35 H 0.412161 0.247275 0.847560 0.036 Uiso 1 1 calc R
C36 C 0.26422(17) 0.57582(13) 1.00202(7) 0.0318(3) Uani 1 1 d .
H36 H 0.233842 0.639065 1.030733 0.038 Uiso 1 1 calc R
O3 O 0.0047(2) 0.93562(16) 0.44312(8) 0.0745(5) Uani 1 1 d .
H3C H 0.040114 0.951984 0.405466 0.112 Uiso 1 1 d G
H3D H -0.072336 0.997401 0.453887 0.112 Uiso 1 1 d G
N7 N 0.2513(3) 0.7654(2) 0.35134(10) 0.0864(7) Uani 1 1 d .
C37 C 0.2609(3) 0.72467(19) 0.30342(10) 0.0570(5) Uani 1 1 d .
C38 C 0.2762(4) 0.6732(2) 0.24245(11) 0.0758(7) Uani 1 1 d .
H38A H 0.367406 0.603462 0.239374 0.114 Uiso 1 1 calc GR
H38B H 0.291044 0.730219 0.209779 0.114 Uiso 1 1 calc GR
H38C H 0.180662 0.651006 0.236640 0.114 Uiso 1 1 calc GR
N8 N 0.0054(3) 1.07970(19) 0.32595(9) 0.0716(5) Uani 1 1 d .
C39 C -0.0253(3) 1.12428(17) 0.27946(10) 0.0531(5) Uani 1 1 d .
C40 C -0.0663(4) 1.1821(2) 0.22012(11) 0.0901(10) Uani 1 1 d .
H40A H 0.029363 1.172282 0.191375 0.135 Uiso 1 1 calc GR
H40B H -0.117022 1.265821 0.227184 0.135 Uiso 1 1 calc GR
H40C H -0.138960 1.147488 0.201560 0.135 Uiso 1 1 calc GR

loop_
_atom_site_aniso_label
_atom_site_aniso_U_11
_atom_site_aniso_U_22
_atom_site_aniso_U_33
_atom_site_aniso_U_23
_atom_site_aniso_U_13
_atom_site_aniso_U_12
P1 0.0355(2) 0.0403(2) 0.0300(2) -0.00242(16) -0.00789(16) -0.01053(17)
F1 0.0569(6) 0.0425(6) 0.0550(6) -0.0034(5) -0.0170(5) -0.0003(5)
F2 0.0688(7) 0.0784(8) 0.0303(5) -0.0085(5) -0.0104(5) -0.0033(6)
F3 0.0477(6) 0.0478(6) 0.0660(7) -0.0037(5) -0.0132(5) -0.0200(5)
F4 0.0732(8) 0.0859(9) 0.0643(8) 0.0205(6) -0.0169(6) -0.0504(7)
F5 0.0625(6) 0.0549(6) 0.0313(5) -0.0041(4) -0.0106(4) -0.0176(5)
F6 0.0387(5) 0.0688(7) 0.0534(6) -0.0013(5) -0.0085(5) 0.0045(5)
P2 0.0365(2) 0.0310(2) 0.02502(19) 0.00045(14) -0.00251(15) -0.01108(16)
F7 0.0565(6) 0.0671(7) 0.0342(5) 0.0044(5) 0.0041(4) -0.0313(5)
F8 0.0555(6) 0.0481(5) 0.0348(5) -0.0075(4) -0.0045(4) -0.0227(5)
F9 0.0815(8) 0.0510(6) 0.0305(5) 0.0027(4) 0.0043(5) -0.0359(6)
F10 0.0554(6) 0.0472(5) 0.0391(5) -0.0026(4) -0.0125(4) -0.0213(5)
F11 0.0451(5) 0.0417(5) 0.0459(5) -0.0026(4) -0.0080(4) -0.0031(4)
F12 0.0563(7) 0.0511(6) 0.0551(6) -0.0069(5) -0.0140(5) 0.0068(5)
O1 0.0582(8) 0.0342(6) 0.0557(8) -0.0014(5) -0.0011(6) -0.0210(6)
O2 0.0667(8) 0.0355(6) 0.0470(7) 0.0146(5) -0.0227(6) -0.0288(6)
N1 0.0446(7) 0.0309(6) 0.0392(7) -0.0075(5) 0.0013(6) -0.0145(6)
N2 0.0331(6) 0.0295(6) 0.0323(6) -0.0009(5) -0.0065(5) -0.0104(5)
N3 0.0439(7) 0.0320(6) 0.0309(6) 0.0103(5) -0.0118(5) -0.0178(5)
N4 0.0355(6) 0.0294(6) 0.0279(6) 0.0030(5) -0.0034(5) -0.0135(5)
N5 0.0311(6) 0.0288(6) 0.0225(6) 0.0007(4) -0.0066(5) -0.0077(5)
N6 0.0367(6) 0.0285(6) 0.0226(6) -0.0016(5) -0.0014(5) -0.0090(5)
C1 0.0358(8) 0.0303(7) 0.0377(8) 0.0026(6) -0.0092(6) -0.0107(6)
C2 0.0372(8) 0.0340(7) 0.0290(7) 0.0035(6) -0.0087(6) -0.0131(6)
C3 0.0342(8) 0.0458(9) 0.0331(8) 0.0034(7) -0.0072(6) -0.0157(7)
C4 0.0432(9) 0.0399(8) 0.0305(8) 0.0038(6) -0.0064(6) -0.0214(7)
C5 0.0406(8) 0.0341(7) 0.0272(7) 0.0029(6) -0.0051(6) -0.0165(6)
C6 0.0375(8) 0.0329(7) 0.0285(7) 0.0031(6) -0.0037(6) -0.0159(6)
C7 0.0370(8) 0.0297(7) 0.0276(7) 0.0042(6) -0.0054(6) -0.0135(6)
C8 0.0364(8) 0.0320(7) 0.0311(7) 0.0043(6) -0.0046(6) -0.0156(6)
C9 0.0337(7) 0.0364(8) 0.0259(7) 0.0054(6) -0.0051(6) -0.0133(6)
C10 0.0286(7) 0.0374(8) 0.0230(7) -0.0004(6) -0.0003(5) -0.0126(6)
C11 0.0327(7) 0.0427(8) 0.0274(7) 0.0010(6) -0.0054(6) -0.0136(6)
C12 0.0362(8) 0.0475(9) 0.0298(7) -0.0046(6) -0.0082(6) -0.0160(7)
C13 0.0362(8) 0.0392(8) 0.0330(8) -0.0071(6) -0.0045(6) -0.0153(6)
C14 0.0307(7) 0.0348(7) 0.0248(7) -0.0043(6) 0.0005(5) -0.0123(6)
C15 0.0361(8) 0.0327(7) 0.0258(7) -0.0059(6) 0.0012(6) -0.0129(6)
C16 0.0417(8) 0.0324(7) 0.0242(7) -0.0031(6) -0.0057(6) -0.0123(6)
C17 0.0387(8) 0.0308(7) 0.0240(7) -0.0021(5) -0.0036(6) -0.0131(6)
C18 0.0275(7) 0.0335(7) 0.0224(6) -0.0029(5) 0.0009(5) -0.0113(6)
C19 0.0453(9) 0.0277(7) 0.0270(7) -0.0017(6) -0.0029(6) -0.0052(6)
C20 0.0383(8) 0.0227(6) 0.0254(7) -0.0008(5) -0.0037(6) -0.0092(6)
C21 0.0317(7) 0.0328(7) 0.0322(8) -0.0030(6) -0.0020(6) -0.0089(6)
C22 0.0351(8) 0.0346(8) 0.0311(8) -0.0016(6) -0.0097(6) -0.0093(6)
C23 0.0393(8) 0.0244(6) 0.0249(7) -0.0018(5) -0.0045(6) -0.0100(6)
C24 0.0319(7) 0.0332(7) 0.0310(7) -0.0012(6) -0.0021(6) -0.0104(6)
C25 0.0351(8) 0.0339(7) 0.0300(7) -0.0003(6) -0.0084(6) -0.0117(6)
C26 0.0485(9) 0.0275(7) 0.0260(7) -0.0008(6) -0.0049(6) -0.0101(6)
C27 0.0335(7) 0.0319(7) 0.0234(7) 0.0043(5) -0.0073(6) -0.0102(6)
C28 0.0287(7) 0.0334(7) 0.0216(6) 0.0034(5) -0.0069(5) -0.0075(6)
C29 0.0379(8) 0.0388(8) 0.0250(7) 0.0045(6) -0.0025(6) -0.0120(6)
C30 0.0356(8) 0.0420(8) 0.0222(7) 0.0020(6) -0.0008(6) -0.0078(6)
C31 0.0336(7) 0.0361(8) 0.0235(7) -0.0026(6) -0.0065(6) -0.0045(6)
C32 0.0283(7) 0.0319(7) 0.0234(7) 0.0004(5) -0.0076(5) -0.0056(6)
C33 0.0255(6) 0.0307(7) 0.0221(6) 0.0015(5) -0.0086(5) -0.0050(5)
C34 0.0324(7) 0.0328(7) 0.0262(7) -0.0003(6) -0.0015(6) -0.0122(6)
C35 0.0322(7) 0.0345(7) 0.0244(7) -0.0009(6) -0.0009(5) -0.0114(6)
C36 0.0341(7) 0.0315(7) 0.0294(7) -0.0048(6) -0.0054(6) -0.0071(6)
O3 0.0677(10) 0.0873(12) 0.0618(10) 0.0202(9) -0.0032(8) -0.0148(9)
N7 0.1109(18) 0.1213(19) 0.0485(12) 0.0114(12) -0.0069(11) -0.0692(16)
C37 0.0722(13) 0.0639(12) 0.0457(11) 0.0200(9) -0.0124(9) -0.0367(11)
C38 0.115(2) 0.0578(13) 0.0585(14) 0.0049(10) -0.0200(13) -0.0266(14)
N8 0.0899(14) 0.0815(13) 0.0563(11) 0.0097(10) -0.0167(10) -0.0430(12)
C39 0.0728(13) 0.0444(10) 0.0469(11) -0.0028(8) -0.0030(9) -0.0246(9)
C40 0.168(3) 0.0416(11) 0.0480(12) 0.0027(9) -0.0076(15) -0.0109(14)

loop_
_atom_type_symbol
_atom_type_description
_atom_type_scat_dispersion_real
_atom_type_scat_dispersion_imag
_atom_type_scat_source
C C 0.0150 0.0070 'International Tables Vol C Tables 4.2.6.8 and 6.1.1.4'
H H 0.0000 0.0000 'International Tables Vol C Tables 4.2.6.8 and 6.1.1.4'
F F 0.0600 0.0410 'International Tables Vol C Tables 4.2.6.8 and 6.1.1.4'
N N 0.0250 0.0140 'International Tables Vol C Tables 4.2.6.8 and 6.1.1.4'
O O 0.0410 0.0250 'International Tables Vol C Tables 4.2.6.8 and 6.1.1.4'
P P 0.2600 0.3350 'International Tables Vol C Tables 4.2.6.8 and 6.1.1.4'

loop_
_geom_angle_atom_site_label_1
_geom_angle_atom_site_label_2
_geom_angle_atom_site_label_3
_geom_angle
F1 P1 F5 90.15(6)
F2 P1 F1 89.81(6)
F2 P1 F5 179.33(7)
F2 P1 F6 89.78(6)
F3 P1 F1 90.16(6)
F3 P1 F2 89.85(7)
F3 P1 F5 89.48(6)
F3 P1 F6 89.33(6)
F4 P1 F1 89.76(7)
F4 P1 F2 90.77(7)
F4 P1 F3 179.37(7)
F4 P1 F5 89.89(6)
F4 P1 F6 90.76(7)
F6 P1 F1 179.34(7)
F6 P1 F5 90.25(6)
F7 P2 F8 89.83(5)
F7 P2 F9 179.57(7)
F7 P2 F10 90.40(6)
F7 P2 F12 89.99(6)
F9 P2 F8 90.23(5)
F9 P2 F10 89.54(5)
F9 P2 F12 89.59(6)
F10 P2 F8 179.61(6)
F10 P2 F12 89.95(6)
F11 P2 F7 90.63(6)
F11 P2 F8 90.05(6)
F11 P2 F9 89.79(6)
F11 P2 F10 90.27(6)
F11 P2 F12 179.34(7)
F12 P2 F8 89.73(6)
N2 N1 H1 119.0
C1 N1 H1 119.0
C1 N1 N2 121.91(13)
C36 N2 N1 115.75(12)
N4 N3 H3 119.8
C8 N3 H3 119.8
C8 N3 N4 120.31(12)
C9 N4 N3 116.19(12)
C27 N5 C26 118.51(12)
C27 N5 C35 120.59(12)
C35 N5 C26 120.76(12)
C15 N6 C16 120.70(13)
C15 N6 C19 119.86(12)
C16 N6 C19 119.24(12)
O1 C1 N1 118.80(15)
O1 C1 C2 123.54(15)
N1 C1 C2 117.65(13)
C1 C2 H2A 109.2
C1 C2 H2B 109.2
C1 C2 C3 112.23(13)
H2A C2 H2B 107.9
C3 C2 H2A 109.2
C3 C2 H2B 109.2
C2 C3 H3A 108.6
C2 C3 H3B 108.6
C2 C3 C4 114.74(13)
H3A C3 H3B 107.6
C4 C3 H3A 108.6
C4 C3 H3B 108.6
C3 C4 H4A 108.8
C3 C4 H4B 108.8
H4A C4 H4B 107.7
C5 C4 C3 113.96(13)
C5 C4 H4A 108.8
C5 C4 H4B 108.8
C4 C5 H5A 109.1
C4 C5 H5B 109.1
C4 C5 C6 112.58(12)
H5A C5 H5B 107.8
C6 C5 H5A 109.1
C6 C5 H5B 109.1
C5 C6 H6A 109.1
C5 C6 H6B 109.1
H6A C6 H6B 107.9
C7 C6 C5 112.38(12)
C7 C6 H6A 109.1
C7 C6 H6B 109.1
C6 C7 H7A 108.8
C6 C7 H7B 108.8
H7A C7 H7B 107.7
C8 C7 C6 113.82(12)
C8 C7 H7A 108.8
C8 C7 H7B 108.8
O2 C8 N3 119.24(13)
O2 C8 C7 123.51(13)
N3 C8 C7 117.25(12)
N4 C9 H9 118.0
N4 C9 C10 123.94(13)
C10 C9 H9 118.0
C11 C10 C9 116.24(13)
C11 C10 C18 118.14(13)
C18 C10 C9 125.62(13)
C10 C11 H11 118.6
C10 C11 C12 122.90(15)
C12 C11 H11 118.6
C11 C12 H12 119.9
C13 C12 C11 120.29(14)
C13 C12 H12 119.9
C12 C13 H13 120.4
C12 C13 C14 119.15(14)
C14 C13 H13 120.4
C13 C14 C18 121.24(14)
C15 C14 C13 119.61(13)
C15 C14 C18 119.11(13)
N6 C15 C14 121.53(13)
N6 C15 H15 119.2
C14 C15 H15 119.2
N6 C16 H16 119.6
C17 C16 N6 120.87(13)
C17 C16 H16 119.6
C16 C17 H17 119.5
C16 C17 C18 121.02(13)
C18 C17 H17 119.5
C14 C18 C10 118.26(12)
C17 C18 C10 125.09(13)
C17 C18 C14 116.65(13)
N6 C19 H19A 108.8
N6 C19 H19B 108.8
N6 C19 C20 113.92(12)
H19A C19 H19B 107.7
C20 C19 H19A 108.8
C20 C19 H19B 108.8
C21 C20 C19 118.72(14)
C21 C20 C25 119.42(13)
C25 C20 C19 121.72(13)
C20 C21 H21 119.8
C20 C21 C22 120.45(14)
C22 C21 H21 119.8
C21 C22 H22 119.9
C23 C22 C21 120.29(14)
C23 C22 H22 119.9
C22 C23 C24 119.21(13)
C22 C23 C26 119.35(13)
C24 C23 C26 121.41(14)
C23 C24 H24 119.8
C25 C24 C23 120.38(14)
C25 C24 H24 119.8
C20 C25 H25 119.9
C24 C25 C20 120.24(14)
C24 C25 H25 119.9
N5 C26 C23 114.15(12)
N5 C26 H26A 108.7
N5 C26 H26B 108.7
C23 C26 H26A 108.7
C23 C26 H26B 108.7
H26A C26 H26B 107.6
N5 C27 H27 119.2
N5 C27 C28 121.54(13)
C28 C27 H27 119.2
C27 C28 C29 119.88(13)
C27 C28 C33 119.08(13)
C29 C28 C33 121.04(13)
C28 C29 H29 120.3
C30 C29 C28 119.47(14)
C30 C29 H29 120.3
C29 C30 H30 119.9
C29 C30 C31 120.14(14)
C31 C30 H30 119.9
C30 C31 H31 118.6
C32 C31 C30 122.77(14)
C32 C31 H31 118.6
C31 C32 C33 118.29(13)
C31 C32 C36 116.39(13)
C33 C32 C36 125.32(13)
C28 C33 C32 118.23(13)
C34 C33 C28 116.80(13)
C34 C33 C32 124.96(13)
C33 C34 H34 119.6
C35 C34 C33 120.80(13)
C35 C34 H34 119.6
N5 C35 H35 119.4
C34 C35 N5 121.11(13)
C34 C35 H35 119.4
N2 C36 C32 124.31(13)
N2 C36 H36 117.8
C32 C36 H36 117.8
H3C O3 H3D 104.5
N7 C37 C38 178.9(3)
C37 C38 H38A 109.5
C37 C38 H38B 109.5
C37 C38 H38C 109.5
H38A C38 H38B 109.5
H38A C38 H38C 109.5
H38B C38 H38C 109.5
N8 C39 C40 179.4(3)
C39 C40 H40A 109.5
C39 C40 H40B 109.5
C39 C40 H40C 109.5
H40A C40 H40B 109.5
H40A C40 H40C 109.5
H40B C40 H40C 109.5

loop_
_geom_bond_atom_site_label_1
_geom_bond_atom_site_label_2
_geom_bond_distance
P1 F1 1.5931(11)
P1 F2 1.5928(10)
P1 F3 1.5922(11)
P1 F4 1.5862(12)
P1 F5 1.5962(10)
P1 F6 1.5930(11)
P2 F7 1.5900(10)
P2 F8 1.6028(9)
P2 F9 1.5952(10)
P2 F10 1.5990(9)
P2 F11 1.5893(10)
P2 F12 1.6001(11)
O1 C1 1.2207(19)
O2 C8 1.2300(18)
N1 H1 0.8800
N1 N2 1.3678(17)
N1 C1 1.363(2)
N2 C36 1.279(2)
N3 H3 0.8800
N3 N4 1.3683(17)
N3 C8 1.3553(19)
N4 C9 1.2803(19)
N5 C26 1.5006(18)
N5 C27 1.3264(19)
N5 C35 1.3652(18)
N6 C15 1.3278(19)
N6 C16 1.3676(18)
N6 C19 1.4903(19)
C1 C2 1.508(2)
C2 H2A 0.9900
C2 H2B 0.9900
C2 C3 1.527(2)
C3 H3A 0.9900
C3 H3B 0.9900
C3 C4 1.529(2)
C4 H4A 0.9900
C4 H4B 0.9900
C4 C5 1.523(2)
C5 H5A 0.9900
C5 H5B 0.9900
C5 C6 1.524(2)
C6 H6A 0.9900
C6 H6B 0.9900
C6 C7 1.5182(19)
C7 H7A 0.9900
C7 H7B 0.9900
C7 C8 1.507(2)
C9 H9 0.9500
C9 C10 1.463(2)
C10 C11 1.384(2)
C10 C18 1.435(2)
C11 H11 0.9500
C11 C12 1.404(2)
C12 H12 0.9500
C12 C13 1.361(2)
C13 H13 0.9500
C13 C14 1.422(2)
C14 C15 1.398(2)
C14 C18 1.424(2)
C15 H15 0.9500
C16 H16 0.9500
C16 C17 1.355(2)
C17 H17 0.9500
C17 C18 1.4175(19)
C19 H19A 0.9900
C19 H19B 0.9900
C19 C20 1.511(2)
C20 C21 1.384(2)
C20 C25 1.389(2)
C21 H21 0.9500
C21 C22 1.389(2)
C22 H22 0.9500
C22 C23 1.388(2)
C23 C24 1.391(2)
C23 C26 1.510(2)
C24 H24 0.9500
C24 C25 1.388(2)
C25 H25 0.9500
C26 H26A 0.9900
C26 H26B 0.9900
C27 H27 0.9500
C27 C28 1.397(2)
C28 C29 1.421(2)
C28 C33 1.424(2)
C29 H29 0.9500
C29 C30 1.357(2)
C30 H30 0.9500
C30 C31 1.406(2)
C31 H31 0.9500
C31 C32 1.382(2)
C32 C33 1.433(2)
C32 C36 1.463(2)
C33 C34 1.413(2)
C34 H34 0.9500
C34 C35 1.356(2)
C35 H35 0.9500
C36 H36 0.9500
O3 H3C 0.8700
O3 H3D 0.8700
N7 C37 1.134(3)
C37 C38 1.437(3)
C38 H38A 0.9800
C38 H38B 0.9800
C38 H38C 0.9800
N8 C39 1.127(3)
C39 C40 1.446(3)
C40 H40A 0.9800
C40 H40B 0.9800
C40 H40C 0.9800
